data_7008894
loop_
_publ_author_name
'Bruce, Michael I.'
'Skelton, Brian W.'
'White, Allan H.'
'Zaitseva, Natasha N.'

_publ_contact_author
;
     Dr.B.W.Skelton
     University of Western Australia
     Chemistry Department
     Nedlands, W.A. 6907
     Australia
;
_publ_section_title
;
 Preparation and structural characterisation of some ruthenium cluster
 carbonyls containing allenylidene ligands&#x200A;&#x2020;
;
_journal_issue 6
_journal_name_full 'Journal of the Chemical Society, Dalton Transactions'
_journal_page_first 881
_journal_paper_doi 10.1039/a906379j
_journal_year 2000
_chemical_formula_sum 'C42 H25 Au O9 P Ru3'
_chemical_formula_weight 1204.81
_chemical_name_common 'compound 22'
_space_group_IT_number 2
_symmetry_cell_setting triclinic
_symmetry_space_group_name_Hall '-P 1'
_symmetry_space_group_name_H-M 'P -1'
_audit_creation_date 96-12-10
_audit_creation_method from_xtal_archive_file_using_CIFIO
_cell_angle_alpha 99.18(4)
_cell_angle_beta 95.47(4)
_cell_angle_gamma 106.11(3)
_cell_formula_units_Z 2
_cell_length_a 16.573(7)
_cell_length_b 13.754(6)
_cell_length_c 9.797(6)
_cell_measurement_reflns_used 8
_cell_measurement_temperature 293
_cell_measurement_theta_max 20.8
_cell_measurement_theta_min 15.0
_cell_volume 2094.9(19)
_computing_cell_refinement 'Enraf Nonius software'
_computing_data_collection 'Enraf Nonius software'
_computing_data_reduction xtal_DIFDAT_ABSORB_SORTRF_ADDREF
_computing_molecular_graphics xtal
_computing_publication_material xtal_BONDLA_CIFIO
_computing_structure_refinement xtal_CRYLSQ
_computing_structure_solution xtal
_diffrn_ambient_temperature 293
_diffrn_measurement_device CAD4
_diffrn_measurement_method 2\Q-\w
_diffrn_radiation_detector 'single counter'
_diffrn_radiation_monochromator graphite
_diffrn_radiation_source 'rotating anode'
_diffrn_radiation_type Mo-K\a
_diffrn_radiation_wavelength 0.71073
_diffrn_reflns_av_R_equivalents .02
_diffrn_reflns_av_sigmaI/netI .043
_diffrn_reflns_limit_h_max 19
_diffrn_reflns_limit_h_min -19
_diffrn_reflns_limit_k_max 16
_diffrn_reflns_limit_k_min -16
_diffrn_reflns_limit_l_max 2
_diffrn_reflns_limit_l_min -11
_diffrn_reflns_number 8940
_diffrn_reflns_reduction_process equatorial_monochr_Lp
_diffrn_reflns_theta_max 24.97
_diffrn_reflns_theta_min 1.57
_diffrn_standards_decay_% 0
_diffrn_standards_interval_time 3600
_diffrn_standards_number 8
_exptl_absorpt_coefficient_mu 4.64
_exptl_absorpt_correction_T_max 0.758
_exptl_absorpt_correction_T_min 0.617
_exptl_absorpt_correction_type analytical
_exptl_absorpt_process_details 'XTAL absorb'
_exptl_crystal_colour 'dark red'
_exptl_crystal_density_diffrn 1.910
_exptl_crystal_description needle
_exptl_crystal_F_000 1150
_exptl_crystal_size_max 0.24
_exptl_crystal_size_mid 0.10
_exptl_crystal_size_min 0.07
_refine_diff_density_max 2.004
_refine_diff_density_min -1.369
_refine_ls_abs_structure_details none
_refine_ls_extinction_coef .00000
_refine_ls_extinction_method none
_refine_ls_goodness_of_fit_all 1.626
_refine_ls_goodness_of_fit_obs 1.88
_refine_ls_hydrogen_treatment noref
_refine_ls_matrix_type full
_refine_ls_number_constraints 0
_refine_ls_number_parameters 505
_refine_ls_number_reflns 4591
_refine_ls_number_restraints 0
_refine_ls_R_factor_all .088
_refine_ls_R_factor_obs .049
_refine_ls_shift/esd_max .077
_refine_ls_shift/esd_mean .002
_refine_ls_structure_factor_coef F
_refine_ls_weighting_scheme sigma
_refine_ls_wR_factor_all .052
_refine_ls_wR_factor_obs .046
_reflns_d_resolution_high .842
_reflns_d_resolution_low 12.962
_reflns_limit_h_max 19
_reflns_limit_h_min 0
_reflns_limit_k_max 15
_reflns_limit_k_min -16
_reflns_limit_l_max 11
_reflns_limit_l_min -11
_reflns_number_observed 4591
_reflns_number_total 7359
_reflns_observed_criterion refl_observed_if_I____>3.000_sigma(I___)
_cod_data_source_file a906379j.txt
_cod_data_source_block br566
_cod_original_sg_symbol_Hall -p_1
_cod_original_sg_symbol_H-M p_-1
_cod_original_formula_sum 'C42 H25 Au1 O9 P1 Ru3'
_cod_database_code 7008894

loop_
_symmetry_equiv_pos_as_xyz
+x,+y,+z
-x,-y,-z

loop_
_atom_site_aniso_label
_atom_site_aniso_U_11
_atom_site_aniso_U_22
_atom_site_aniso_U_33
_atom_site_aniso_U_12
_atom_site_aniso_U_13
_atom_site_aniso_U_23
Au1 .0545(3) .0489(3) .0551(4) .0192(2) .0174(3) .0028(3)
Ru1 .0523(6) .0553(7) .0482(7) .0189(5) .0176(5) .0062(5)
Ru2 .0616(7) .0599(7) .0525(7) .0302(6) .0252(6) .0189(6)
Ru3 .0576(7) .0559(7) .0537(7) .0159(5) .0285(6) .0130(6)
C11 .067(10) .080(11) .084(12) .022(8) .009(9) -.006(10)
O11 .120(10) .161(12) .078(9) .042(9) -.007(8) -.040(9)
C12 .053(8) .065(9) .060(9) .016(7) .019(7) .010(8)
O12 .093(8) .085(7) .096(8) .040(6) .024(6) .039(7)
C13 .052(9) .077(10) .064(10) .012(7) .011(8) .026(8)
O13 .079(7) .109(9) .115(9) .025(6) .051(7) .040(7)
C21 .104(12) .071(10) .057(10) .029(9) .024(9) .024(8)
O21 .130(9) .129(9) .114(10) .098(8) .054(8) .067(8)
C22 .082(11) .079(11) .061(10) .042(9) .017(9) .029(9)
O22 .091(9) .096(9) .116(11) .027(7) -.003(8) .008(8)
C23 .101(13) .130(15) .078(12) .043(11) .054(10) .066(11)
O23 .102(9) .169(12) .099(9) .039(8) .053(8) .067(9)
C31 .073(10) .085(11) .063(10) .020(9) .030(9) .011(9)
O31 .112(9) .077(8) .123(11) -.003(7) .039(8) .014(8)
C32 .076(11) .070(10) .072(11) .019(8) .021(9) .020(8)
O32 .066(7) .151(11) .134(11) .054(7) .027(7) .049(9)
C33 .055(9) .085(10) .060(10) .015(7) .037(8) .032(8)
O33 .100(8) .147(10) .064(7) .041(7) .049(7) .042(7)
P1 .052(2) .049(2) .054(2) .0195(16) .0156(18) .0067(17)
C111 .046(7) .044(7) .060(9) .020(6) .013(7) .006(7)
C112 .075(10) .063(9) .068(11) .016(8) .032(8) .012(8)
C113 .126(14) .105(13) .048(10) .040(11) .041(10) .039(10)
C114 .113(13) .101(13) .054(10) .061(11) .009(10) .000(10)
C115 .104(13) .082(12) .059(11) .033(10) .005(10) .008(9)
C116 .072(10) .064(9) .057(10) .018(8) .016(8) .018(8)
C121 .055(8) .045(7) .056(9) .024(6) .021(7) .007(7)
C122 .078(11) .095(12) .095(13) .033(9) .028(10) .037(10)
C123 .061(10) .136(16) .131(17) .020(11) .048(11) .059(14)
C124 .101(14) .070(11) .087(13) -.005(10) .059(12) .019(9)
C125 .103(13) .080(11) .065(11) .009(10) .044(10) .028(9)
C126 .062(9) .083(10) .054(9) .024(8) .013(8) .015(8)
C131 .051(8) .043(7) .050(8) .012(6) .022(7) .015(6)
C132 .062(9) .050(8) .077(10) .019(7) .013(8) -.009(7)
C133 .075(10) .073(10) .106(13) .042(9) .030(10) .005(9)
C134 .062(10) .092(12) .096(13) .041(9) .041(9) .029(10)
C135 .048(8) .089(11) .091(12) .025(8) .030(8) .025(10)
C136 .061(9) .062(8) .055(9) .019(7) .019(7) .006(7)
C1 .074(9) .035(6) .075(10) .023(6) .044(8) .022(7)
C2 .080(10) .044(8) .108(13) .007(7) .059(10) .009(8)
C3 .134(14) .063(9) .101(13) .048(10) .088(11) .035(9)
C311 .064(9) .063(9) .059(9) .026(7) .030(7) .021(8)
C312 .092(11) .055(9) .086(12) .016(8) .032(9) .013(9)
C313 .085(12) .056(10) .131(17) .009(9) .003(12) .021(11)
C314 .051(10) .107(15) .128(17) .019(10) .017(11) .071(14)
C315 .081(11) .091(12) .108(14) .037(10) .041(10) .036(12)
C316 .100(12) .058(9) .103(13) .034(9) .051(10) .035(9)
C321 .111(13) .050(8) .077(12) .027(9) .058(11) .008(8)
C322 .111(14) .081(12) .081(13) .028(10) .028(12) .005(10)
C323 .152(18) .098(13) .056(11) .027(13) .049(13) .011(9)
C324 .117(17) .072(11) .121(17) .020(11) .084(16) .007(12)
C325 .108(15) .082(12) .122(16) .042(10) .067(14) .025(12)
C326 .128(15) .092(12) .083(12) .054(11) .069(12) .032(10)

loop_
_atom_site_label
_atom_site_fract_x
_atom_site_fract_y
_atom_site_fract_z
_atom_site_U_iso_or_equiv
_atom_site_thermal_displace_type
_atom_site_calc_flag
_atom_site_calc_attached_atom
Au1 .21570(3) .89260(4) .29067(6) .0522(3) Uani ? ?
Ru1 .15122(6) .74118(8) .06159(11) .0511(5) Uani ? ?
Ru2 .27645(7) .72459(8) .27600(11) .0534(5) Uani ? ?
Ru3 .31976(6) .73963(8) .01138(11) .0543(5) Uani ? ?
C11 .0958(9) .6630(11) -.1130(18) .080(9) Uani ? ?
O11 .0610(8) .6166(10) -.2210(12) .128(8) Uani ? ?
C12 .1225(8) .8641(10) .0400(14) .059(7) Uani ? ?
O12 .1067(6) .9367(8) .0131(11) .085(6) Uani ? ?
C13 .0603(8) .6860(11) .1563(14) .064(7) Uani ? ?
O13 .0077(6) .6502(8) .2160(12) .097(7) Uani ? ?
C21 .3417(10) .6384(11) .3114(15) .074(8) Uani ? ?
O21 .3828(7) .5843(9) .3323(12) .105(7) Uani ? ?
C22 .3552(10) .8423(11) .3957(15) .068(8) Uani ? ?
O22 .4086(7) .9084(8) .4691(13) .104(7) Uani ? ?
C23 .2054(10) .6833(13) .4074(16) .093(10) Uani ? ?
O23 .1606(7) .6559(10) .4843(12) .116(8) Uani ? ?
C31 .3868(9) .8770(12) .0814(15) .073(8) Uani ? ?
O31 .4283(7) .9604(8) .1234(13) .110(7) Uani ? ?
C32 .4170(10) .6932(11) .0508(16) .072(8) Uani ? ?
O32 .4742(6) .6665(9) .0709(13) .109(7) Uani ? ?
C33 .3244(8) .7328(11) -.1904(15) .064(8) Uani ? ?
O33 .3300(7) .7316(9) -.3006(11) .098(7) Uani ? ?
P1 .2335(2) 1.0529(2) .4212(4) .0506(16) Uani ? ?
C111 .2683(7) 1.0628(9) .6050(13) .049(6) Uani ? ?
C112 .2482(9) .9757(10) .6596(15) .068(8) Uani ? ?
C113 .2684(11) .9801(13) .8024(16) .087(10) Uani ? ?
C114 .3128(11) 1.0733(14) .8878(16) .085(9) Uani ? ?
C115 .3355(10) 1.1600(12) .8311(17) .082(9) Uani ? ?
C116 .3146(8) 1.1544(10) .6934(15) .064(7) Uani ? ?
C121 .3134(7) 1.1514(9) .3641(13) .049(6) Uani ? ?
C122 .3981(10) 1.1594(12) .3984(17) .085(9) Uani ? ?
C123 .4596(10) 1.2294(15) .349(2) .105(11) Uani ? ?
C124 .4366(12) 1.2892(12) .2630(18) .089(10) Uani ? ?
C125 .3537(11) 1.2824(11) .2273(15) .083(9) Uani ? ?
C126 .2929(8) 1.2132(11) .2803(14) .065(7) Uani ? ?
C131 .1395(7) 1.0989(8) .4209(12) .047(6) Uani ? ?
C132 .1430(8) 1.1925(9) .4976(14) .065(7) Uani ? ?
C133 .0715(10) 1.2251(11) .4979(17) .081(9) Uani ? ?
C134 -.0035(9) 1.1618(12) .4237(17) .076(9) Uani ? ?
C135 -.0083(8) 1.0694(11) .3498(16) .073(8) Uani ? ?
C136 .0629(8) 1.0359(9) .3478(13) .059(7) Uani ? ?
C1 .2159(8) .6354(8) .0909(14) .056(6) Uani ? ?
C2 .2344(8) .5732(9) -.0151(16) .077(8) Uani ? ?
C3 .2488(10) .4846(11) -.0526(16) .088(9) Uani ? ?
C311 .1918(8) .3871(10) -.0197(14) .058(7) Uani ? ?
C312 .1812(9) .2929(11) -.0969(16) .078(8) Uani ? ?
C313 .1325(10) .2036(11) -.059(2) .094(10) Uani ? ?
C314 .0974(9) .2113(14) .063(2) .091(11) Uani ? ?
C315 .1077(10) .3041(14) .1393(18) .087(10) Uani ? ?
C316 .1548(10) .3923(10) .1018(17) .080(9) Uani ? ?
C321 .2923(11) .4688(10) -.1808(17) .076(9) Uani ? ?
C322 .2557(11) .4701(12) -.312(2) .092(10) Uani ? ?
C323 .2995(14) .4574(13) -.4242(17) .102(11) Uani ? ?
C324 .3766(13) .4436(13) -.405(2) .102(12) Uani ? ?
C325 .4130(11) .4402(13) -.278(2) .097(11) Uani ? ?
C326 .3716(11) .4526(12) -.1627(16) .092(10) Uani ? ?
H112 .21900 .90848 .59830 .08800 Uiso ? ?
H113 .25104 .91611 .84071 .11200 Uiso ? ?
H114 .32905 1.07537 .98841 .12200 Uiso ? ?
H115 .36660 1.22541 .89278 .10400 Uiso ? ?
H116 .33409 1.21725 .65470 .07700 Uiso ? ?
H122 .41582 1.11311 .45727 .10500 Uiso ? ?
H123 .52038 1.23633 .37396 .13000 Uiso ? ?
H124 .48177 1.33737 .22729 .10400 Uiso ? ?
H125 .33887 1.32759 .16689 .10300 Uiso ? ?
H126 .23308 1.20905 .25590 .08200 Uiso ? ?
H132 .19706 1.23684 .55193 .08000 Uiso ? ?
H133 .07413 1.29361 .55090 .08100 Uiso ? ?
H134 -.05469 1.18418 .42489 .09900 Uiso ? ?
H135 -.06306 1.02585 .29509 .09800 Uiso ? ?
H136 .05833 .96681 .29552 .07200 Uiso ? ?
H312 .20905 .28791 -.18221 .09500 Uiso ? ?
H313 .12419 .13574 -.12153 .11600 Uiso ? ?
H314 .06474 .15048 .09558 .12500 Uiso ? ?
H315 .08235 .31075 .22742 .11500 Uiso ? ?
H316 .16310 .46088 .16224 .10400 Uiso ? ?
H322 .19854 .48098 -.32993 .11900 Uiso ? ?
H323 .27471 .45878 -.51925 .12000 Uiso ? ?
H324 .40739 .43577 -.48407 .12200 Uiso ? ?
H325 .46918 .42775 -.26797 .12300 Uiso ? ?
H326 .39899 .44992 -.06879 .12500 Uiso ? ?

loop_
_atom_type_symbol
_atom_type_description
_atom_type_oxidation_number
_atom_type_number_in_cell
_atom_type_scat_dispersion_real
_atom_type_scat_dispersion_imag
_atom_type_scat_source
C ? 0 84 .002 .002 Int._Tables_Vol_IV_Tables_2.2B_and_2.3.1
P ? 0 2 .09 .095 Int._Tables_Vol_IV_Tables_2.2B_and_2.3.1
O ? 0 18 .008 .006 Int._Tables_Vol_IV_Tables_2.2B_and_2.3.1
H ? 0 50 0 0 Int._Tables_Vol_IV_Tables_2.2B_and_2.3.1
Ru ? 0 6 -1.42 .836 Int._Tables_Vol_IV_Tables_2.2B_and_2.3.1
Au ? 0 2 -2.688 8.798 Int._Tables_Vol_IV_Tables_2.2B_and_2.3.1

loop_
_diffrn_attenuator_code
_diffrn_attenuator_scale
? ?

loop_
_geom_angle_atom_site_label_1
_geom_angle_atom_site_label_2
_geom_angle_atom_site_label_3
_geom_angle
_geom_angle_site_symmetry_1
_geom_angle_site_symmetry_2
_geom_angle_site_symmetry_3
_geom_angle_publ_flag
Ru1 Au1 Ru2 63.90(4) . . . ?
Ru1 Au1 C12 41.6(3) . . . ?
Ru1 Au1 C22 101.7(3) . . . ?
Ru1 Au1 P1 153.35(10) . . . ?
Ru2 Au1 C12 104.7(3) . . . ?
Ru2 Au1 C22 40.5(3) . . . ?
Ru2 Au1 P1 142.45(10) . . . ?
C12 Au1 C22 136.9(4) . . . ?
C12 Au1 P1 111.8(3) . . . ?
C22 Au1 P1 103.0(3) . . . ?
Au1 Ru1 Ru2 58.83(4) . . . ?
Au1 Ru1 Ru3 91.08(4) . . . ?
Au1 Ru1 C11 165.0(5) . . . ?
Au1 Ru1 C12 68.5(4) . . . ?
Au1 Ru1 C13 88.0(4) . . . ?
Au1 Ru1 C1 103.0(3) . . . ?
Ru2 Ru1 Ru3 57.49(5) . . . ?
Ru2 Ru1 C11 135.8(5) . . . ?
Ru2 Ru1 C12 126.0(3) . . . ?
Ru2 Ru1 C13 92.7(4) . . . ?
Ru2 Ru1 C1 44.2(3) . . . ?
Ru3 Ru1 C11 95.8(5) . . . ?
Ru3 Ru1 C12 115.8(4) . . . ?
Ru3 Ru1 C13 144.6(5) . . . ?
Ru3 Ru1 C1 49.6(3) . . . ?
C11 Ru1 C12 96.5(6) . . . ?
C11 Ru1 C13 94.0(6) . . . ?
C11 Ru1 C1 91.6(6) . . . ?
C12 Ru1 C13 96.7(6) . . . ?
C12 Ru1 C1 164.2(5) . . . ?
C13 Ru1 C1 96.3(6) . . . ?
Au1 Ru2 Ru1 57.27(4) . . . ?
Au1 Ru2 Ru3 92.45(5) . . . ?
Au1 Ru2 C21 162.3(4) . . . ?
Au1 Ru2 C22 69.5(5) . . . ?
Au1 Ru2 C23 86.3(6) . . . ?
Au1 Ru2 C1 103.0(4) . . . ?
Ru1 Ru2 Ru3 61.19(5) . . . ?
Ru1 Ru2 C21 139.9(4) . . . ?
Ru1 Ru2 C22 122.5(5) . . . ?
Ru1 Ru2 C23 99.1(5) . . . ?
Ru1 Ru2 C1 45.8(4) . . . ?
Ru3 Ru2 C21 95.0(5) . . . ?
Ru3 Ru2 C22 104.2(5) . . . ?
Ru3 Ru2 C23 156.4(4) . . . ?
Ru3 Ru2 C1 51.9(4) . . . ?
C21 Ru2 C22 93.1(7) . . . ?
C21 Ru2 C23 93.1(8) . . . ?
C21 Ru2 C1 94.2(5) . . . ?
C22 Ru2 C23 97.5(6) . . . ?
C22 Ru2 C1 155.5(6) . . . ?
C23 Ru2 C1 105.5(6) . . . ?
Ru1 Ru3 Ru2 61.32(4) . . . ?
Ru1 Ru3 C31 103.7(5) . . . ?
Ru1 Ru3 C32 149.1(5) . . . ?
Ru1 Ru3 C33 108.2(4) . . . ?
Ru1 Ru3 C1 45.6(4) . . . ?
Ru1 Ru3 C2 70.7(4) . . . ?
Ru2 Ru3 C31 89.5(5) . . . ?
Ru2 Ru3 C32 91.7(5) . . . ?
Ru2 Ru3 C33 167.5(3) . . . ?
Ru2 Ru3 C1 45.9(3) . . . ?
Ru2 Ru3 C2 75.9(4) . . . ?
C31 Ru3 C32 89.9(6) . . . ?
C31 Ru3 C33 100.0(6) . . . ?
C31 Ru3 C1 132.2(6) . . . ?
C31 Ru3 C2 165.4(6) . . . ?
C32 Ru3 C33 96.3(6) . . . ?
C32 Ru3 C1 105.2(6) . . . ?
C32 Ru3 C2 89.2(5) . . . ?
C33 Ru3 C1 122.2(5) . . . ?
C33 Ru3 C2 94.5(5) . . . ?
C1 Ru3 C2 34.9(5) . . . ?
Ru1 C11 O11 178.5(16) . . . ?
Au1 C12 Ru1 69.9(4) . . . ?
Au1 C12 O12 115.4(9) . . . ?
Ru1 C12 O12 173.1(12) . . . ?
Ru1 C13 O13 176.8(14) . . . ?
Ru2 C21 O21 179.4(13) . . . ?
Au1 C22 Ru2 70.0(5) . . . ?
Au1 C22 O22 116.6(12) . . . ?
Ru2 C22 O22 173.3(16) . . . ?
Ru2 C23 O23 177.9(12) . . . ?
Ru3 C31 O31 179.3(15) . . . ?
Ru3 C32 O32 178.4(14) . . . ?
Ru3 C33 O33 177.3(11) . . . ?
Au1 P1 C111 113.1(4) . . . ?
Au1 P1 C121 111.4(4) . . . ?
Au1 P1 C131 116.8(3) . . . ?
C111 P1 C121 105.9(5) . . . ?
C111 P1 C131 103.5(6) . . . ?
C121 P1 C131 105.2(6) . . . ?
P1 C111 C112 118.5(9) . . . ?
P1 C111 C116 123.5(11) . . . ?
C112 C111 C116 118.0(12) . . . ?
C111 C112 C113 120.7(12) . . . ?
C111 C112 H112 120.1(14) . . . ?
C113 C112 H112 119.2(15) . . . ?
C112 C113 C114 119.4(16) . . . ?
C112 C113 H113 119.4(13) . . . ?
C114 C113 H113 121.1(15) . . . ?
C113 C114 C115 119.4(15) . . . ?
C113 C114 H114 119.0(18) . . . ?
C115 C114 H114 121.6(15) . . . ?
C114 C115 C116 120.3(13) . . . ?
C114 C115 H115 118.5(16) . . . ?
C116 C115 H115 121.1(16) . . . ?
C111 C116 C115 121.9(14) . . . ?
C111 C116 H116 119.5(14) . . . ?
C115 C116 H116 118.6(12) . . . ?
P1 C121 C122 119.1(11) . . . ?
P1 C121 C126 122.4(10) . . . ?
C122 C121 C126 118.4(12) . . . ?
C121 C122 C123 120.1(16) . . . ?
C121 C122 H122 120.9(14) . . . ?
C123 C122 H122 119.0(16) . . . ?
C122 C123 C124 120.0(16) . . . ?
C122 C123 H123 121(2) . . . ?
C124 C123 H123 119.4(18) . . . ?
C123 C124 C125 121.0(16) . . . ?
C123 C124 H124 118.2(18) . . . ?
C125 C124 H124 120.8(18) . . . ?
C124 C125 C126 118.3(16) . . . ?
C124 C125 H125 119.4(16) . . . ?
C126 C125 H125 122.3(18) . . . ?
C121 C126 C125 122.3(14) . . . ?
C121 C126 H126 119.3(13) . . . ?
C125 C126 H126 118.4(16) . . . ?
P1 C131 C132 121.3(8) . . . ?
P1 C131 C136 119.5(10) . . . ?
C132 C131 C136 119.1(12) . . . ?
C131 C132 C133 120.5(11) . . . ?
C131 C132 H132 119.4(13) . . . ?
C133 C132 H132 120.1(12) . . . ?
C132 C133 C134 119.3(14) . . . ?
C132 C133 H133 120.8(13) . . . ?
C134 C133 H133 119.9(17) . . . ?
C133 C134 C135 120.9(15) . . . ?
C133 C134 H134 119.6(15) . . . ?
C135 C134 H134 119.5(12) . . . ?
C134 C135 C136 120.5(11) . . . ?
C134 C135 H135 119.2(15) . . . ?
C136 C135 H135 120.3(14) . . . ?
C131 C136 C135 119.6(12) . . . ?
C131 C136 H136 120.4(14) . . . ?
C135 C136 H136 119.9(11) . . . ?
Ru1 C1 Ru2 90.0(5) . . . ?
Ru1 C1 Ru3 84.8(5) . . . ?
Ru1 C1 C2 123.6(11) . . . ?
Ru2 C1 Ru3 82.2(4) . . . ?
Ru2 C1 C2 137.0(10) . . . ?
Ru3 C1 C2 76.0(8) . . . ?
Ru3 C2 C1 69.1(7) . . . ?
Ru3 C2 C3 131.7(11) . . . ?
C1 C2 C3 144.4(16) . . . ?
C2 C3 C311 120.5(15) . . . ?
C2 C3 C321 118.5(14) . . . ?
C311 C3 C321 115.1(11) . . . ?
C3 C311 C312 122.5(13) . . . ?
C3 C311 C316 119.4(12) . . . ?
C312 C311 C316 117.7(13) . . . ?
C311 C312 C313 121.3(15) . . . ?
C311 C312 H312 118.6(14) . . . ?
C313 C312 H312 120.2(14) . . . ?
C312 C313 C314 119.6(15) . . . ?
C312 C313 H313 118.4(18) . . . ?
C314 C313 H313 122.0(16) . . . ?
C313 C314 C315 119.4(17) . . . ?
C313 C314 H314 122.4(18) . . . ?
C315 C314 H314 118(2) . . . ?
C314 C315 C316 121.4(17) . . . ?
C314 C315 H315 120.1(18) . . . ?
C316 C315 H315 118.5(16) . . . ?
C311 C316 C315 120.6(14) . . . ?
C311 C316 H316 119.3(14) . . . ?
C315 C316 H316 120.0(16) . . . ?
C3 C321 C322 122.0(17) . . . ?
C3 C321 C326 118.3(15) . . . ?
C322 C321 C326 119.7(17) . . . ?
C321 C322 C323 119.2(18) . . . ?
C321 C322 H322 122.4(19) . . . ?
C323 C322 H322 118.4(18) . . . ?
C322 C323 C324 120.5(18) . . . ?
C322 C323 H323 121(2) . . . ?
C324 C323 H323 119(2) . . . ?
C323 C324 C325 121(2) . . . ?
C323 C324 H324 120(2) . . . ?
C325 C324 H324 119(2) . . . ?
C324 C325 C326 120(2) . . . ?
C324 C325 H325 119(2) . . . ?
C326 C325 H325 121(2) . . . ?
C321 C326 C325 119.1(16) . . . ?
C321 C326 H326 121.3(17) . . . ?
C325 C326 H326 119.6(19) . . . ?

loop_
_geom_bond_atom_site_label_1
_geom_bond_atom_site_label_2
_geom_bond_distance
_geom_bond_site_symmetry_1
_geom_bond_site_symmetry_2
_geom_bond_publ_flag
Au1 Ru1 2.7079(15) . . ?
Au1 Ru2 2.7543(17) . . ?
Au1 C12 2.684(13) . . ?
Au1 C22 2.746(17) . . ?
Au1 P1 2.291(3) . . ?
Ru1 Ru2 2.8907(19) . . ?
Ru1 Ru3 2.887(2) . . ?
Ru1 C11 1.869(15) . . ?
Ru1 C12 1.916(16) . . ?
Ru1 C13 1.888(14) . . ?
Ru1 C1 2.071(14) . . ?
Ru2 Ru3 2.779(2) . . ?
Ru2 C21 1.862(17) . . ?
Ru2 C22 1.905(13) . . ?
Ru2 C23 1.875(17) . . ?
Ru2 C1 2.015(11) . . ?
Ru3 C31 1.885(14) . . ?
Ru3 C32 1.920(17) . . ?
Ru3 C33 1.973(15) . . ?
Ru3 C1 2.207(12) . . ?
Ru3 C2 2.291(12) . . ?
C11 O11 1.150(18) . . ?
C12 O12 1.16(2) . . ?
C13 O13 1.139(18) . . ?
C21 O21 1.17(2) . . ?
C22 O22 1.163(16) . . ?
C23 O23 1.14(2) . . ?
C31 O31 1.147(17) . . ?
C32 O32 1.12(2) . . ?
C33 O33 1.090(19) . . ?
P1 C111 1.809(13) . . ?
P1 C121 1.814(12) . . ?
P1 C131 1.837(14) . . ?
C111 C112 1.36(2) . . ?
C111 C116 1.384(16) . . ?
C112 C113 1.39(2) . . ?
C112 H112 .984(12) . . ?
C113 C114 1.38(2) . . ?
C113 H113 .992(18) . . ?
C114 C115 1.37(3) . . ?
C114 H114 .991(16) . . ?
C115 C116 1.34(2) . . ?
C115 H115 .975(14) . . ?
C116 H116 .984(15) . . ?
C121 C122 1.38(2) . . ?
C121 C126 1.36(2) . . ?
C122 C123 1.38(2) . . ?
C122 H122 1.006(18) . . ?
C123 C124 1.36(3) . . ?
C123 H123 .989(16) . . ?
C124 C125 1.36(3) . . ?
C124 H124 .986(17) . . ?
C125 C126 1.38(2) . . ?
C125 H125 .985(18) . . ?
C126 H126 .981(14) . . ?
C131 C132 1.367(17) . . ?
C131 C136 1.377(15) . . ?
C132 C133 1.38(2) . . ?
C132 H132 .979(11) . . ?
C133 C134 1.362(18) . . ?
C133 H133 .988(15) . . ?
C134 C135 1.34(2) . . ?
C134 H134 .979(17) . . ?
C135 C136 1.38(2) . . ?
C135 H135 .986(12) . . ?
C136 H136 .984(13) . . ?
C1 C2 1.35(2) . . ?
C2 C3 1.31(2) . . ?
C3 C311 1.51(2) . . ?
C3 C321 1.52(2) . . ?
C311 C312 1.35(2) . . ?
C311 C316 1.39(2) . . ?
C312 C313 1.40(2) . . ?
C312 H312 .995(16) . . ?
C313 C314 1.37(3) . . ?
C313 H313 .999(16) . . ?
C314 C315 1.33(3) . . ?
C314 H314 .98(2) . . ?
C315 C316 1.37(2) . . ?
C315 H315 .998(18) . . ?
C316 H316 .997(14) . . ?
C321 C322 1.37(3) . . ?
C321 C326 1.39(3) . . ?
C322 C323 1.39(3) . . ?
C322 H322 1.003(19) . . ?
C323 C324 1.34(3) . . ?
C323 H323 .986(17) . . ?
C324 C325 1.34(3) . . ?
C324 H324 .98(2) . . ?
C325 C326 1.39(3) . . ?
C325 H325 .99(2) . . ?
C326 H326 .997(17) . . ?

loop_
_geom_contact_atom_site_label_1
_geom_contact_atom_site_label_2
_geom_contact_distance
_geom_contact_site_symmetry_1
_geom_contact_site_symmetry_2
_geom_contact_publ_flag
Au1 Ru3 3.9955(18) . . ?
Au1 O12 3.351(11) . . ?
Au1 C13 3.247(11) . . ?
Au1 O22 3.429(12) . . ?
Au1 C23 3.231(19) . . ?
Au1 C31 3.688(16) . . ?
Au1 C111 3.432(12) . . ?
Au1 C112 3.554(14) . . ?
Au1 C121 3.402(11) . . ?
Au1 C131 3.524(13) . . ?
Au1 C136 3.647(15) . . ?
Au1 H112 2.981(2) . . ?
Au1 H136 3.0548(12) . . ?
Ru1 O11 3.019(11) . . ?
Ru1 O12 3.074(12) . . ?
Ru1 O13 3.025(11) . . ?
Ru1 C2 3.035(15) . . ?
Ru2 O21 3.029(13) . . ?
Ru2 O22 3.063(10) . . ?
Ru2 O23 3.016(12) . . ?
Ru2 C31 3.345(16) . . ?
Ru2 C32 3.423(17) . . ?
Ru2 C2 3.142(14) . . ?
Ru3 C21 3.477(16) . . ?
Ru3 O31 3.032(10) . . ?
Ru3 O32 3.039(13) . . ?
Ru3 O33 3.063(11) . . ?
Ru3 C3 3.309(14) . . ?
C11 C12 2.82(2) . . ?
C11 C13 2.75(2) . . ?
C11 C1 2.83(2) . . ?
C12 C13 2.84(2) . . ?
C13 C1 2.95(2) . . ?
C21 C22 2.73(2) . . ?
C21 C23 2.71(3) . . ?
C21 C1 2.84(2) . . ?
O21 H325 2.633(12) . 2_665 ?
C22 C23 2.84(2) . . ?
C22 P1 3.953(18) . . ?
O22 P1 3.979(14) . . ?
C31 C32 2.69(2) . . ?
C31 C33 2.957(19) . . ?
C32 C33 2.90(2) . . ?
C32 C2 2.969(19) . . ?
O32 H115 2.603(10) . 2_676 ?
O33 H123 2.588(11) . 2_675 ?
P1 C112 2.732(16) . . ?
P1 C113 4.048(17) . . ?
P1 C116 2.820(13) . . ?
P1 C122 2.764(15) . . ?
P1 C126 2.786(15) . . ?
P1 C132 2.802(15) . . ?
P1 C136 2.786(14) . . ?
P1 H112 2.815(4) . . ?
P1 H116 2.942(3) . . ?
P1 H122 2.873(3) . . ?
P1 H126 2.890(4) . . ?
P1 H132 2.893(4) . . ?
P1 H136 2.880(3) . . ?
C111 C113 2.39(2) . . ?
C111 C114 2.77(2) . . ?
C111 C115 2.386(18) . . ?
C111 C121 2.893(19) . . ?
C111 C131 2.863(18) . . ?
C111 H112 2.039(12) . . ?
C111 H116 2.055(11) . . ?
C112 C114 2.39(2) . . ?
C112 C115 2.735(18) . . ?
C112 C116 2.352(18) . . ?
C112 H113 2.072(16) . . ?
C113 C115 2.37(2) . . ?
C113 C116 2.72(2) . . ?
C113 H112 2.062(14) . . ?
C113 H114 2.050(14) . . ?
C114 C116 2.35(2) . . ?
C114 H113 2.073(17) . . ?
C114 H115 2.025(18) . . ?
C115 H114 2.068(18) . . ?
C115 H116 2.011(17) . . ?
C116 H115 2.029(13) . . ?
C121 C123 2.39(2) . . ?
C121 C124 2.75(2) . . ?
C121 C125 2.40(2) . . ?
C121 C131 2.900(17) . . ?
C121 H122 2.085(13) . . ?
C121 H126 2.026(14) . . ?
C122 C124 2.37(2) . . ?
C122 C125 2.75(3) . . ?
C122 C126 2.35(2) . . ?
C122 H123 2.066(15) . . ?
C123 C125 2.37(3) . . ?
C123 C126 2.72(2) . . ?
C123 H122 2.06(2) . . ?
C123 H124 2.03(2) . . ?
C124 C126 2.35(2) . . ?
C124 H123 2.04(2) . . ?
C124 H125 2.03(2) . . ?
C125 H124 2.047(18) . . ?
C125 H126 2.041(17) . . ?
C126 H125 2.084(15) . . ?
C131 C133 2.38(2) . . ?
C131 C134 2.74(2) . . ?
C131 C135 2.384(17) . . ?
C131 H126 2.696(12) . . ?
C131 H132 2.035(10) . . ?
C131 H136 2.058(10) . . ?
C132 C134 2.37(2) . . ?
C132 C135 2.725(16) . . ?
C132 C136 2.365(15) . . ?
C132 H133 2.067(14) . . ?
C133 C135 2.348(18) . . ?
C133 C136 2.74(2) . . ?
C133 H132 2.053(16) . . ?
C133 H134 2.033(15) . . ?
C134 C136 2.36(2) . . ?
C134 H133 2.043(13) . . ?
C134 H135 2.012(14) . . ?
C135 H134 2.009(16) . . ?
C135 H136 2.057(16) . . ?
C136 H135 2.062(14) . . ?
C1 C3 2.53(2) . . ?
C1 H316 2.550(12) . . ?
C2 C311 2.452(19) . . ?
C2 C316 2.94(2) . . ?
C2 C321 2.44(2) . . ?
C2 H316 2.653(15) . . ?
C3 C312 2.51(2) . . ?
C3 C316 2.51(2) . . ?
C3 C322 2.53(3) . . ?
C3 C326 2.50(3) . . ?
C3 H312 2.668(14) . . ?
C3 H316 2.661(17) . . ?
C3 H326 2.676(18) . . ?
C311 C313 2.39(2) . . ?
C311 C314 2.78(2) . . ?
C311 C315 2.40(2) . . ?
C311 C321 2.56(2) . . ?
C311 H312 2.022(13) . . ?
C311 H316 2.070(14) . . ?
C312 C314 2.40(3) . . ?
C312 C315 2.72(2) . . ?
C312 C316 2.34(2) . . ?
C312 C321 2.89(2) . . ?
C312 H313 2.069(14) . . ?
C313 C315 2.34(3) . . ?
C313 C316 2.72(2) . . ?
C313 H312 2.083(19) . . ?
C313 H314 2.07(2) . . ?
C314 C316 2.36(2) . . ?
C314 H313 2.08(2) . . ?
C314 H315 2.03(2) . . ?
C315 H314 1.993(18) . . ?
C315 H316 2.061(17) . . ?
C316 H315 2.047(16) . . ?
C321 C323 2.38(2) . . ?
C321 C324 2.74(3) . . ?
C321 C325 2.40(3) . . ?
C321 H312 2.484(13) . . ?
C321 H322 2.090(17) . . ?
C321 H326 2.091(18) . . ?
C322 C324 2.37(3) . . ?
C322 C325 2.75(3) . . ?
C322 C326 2.39(3) . . ?
C322 H323 2.07(2) . . ?
C323 C325 2.34(3) . . ?
C323 C326 2.74(2) . . ?
C323 H322 2.06(2) . . ?
C323 H324 2.02(2) . . ?
C324 C326 2.37(3) . . ?
C324 H323 2.01(2) . . ?
C324 H325 2.02(2) . . ?
C325 H324 2.00(2) . . ?
C325 H326 2.07(2) . . ?
C326 H325 2.08(2) . . ?
H112 H113 2.3627(14) . . ?
H113 H114 2.3715(8) . . ?
H114 H115 2.3535(9) . . ?
H115 H116 2.3209(14) . . ?
H122 H123 2.3712(7) . . ?
H123 H124 2.3154(8) . . ?
H124 H125 2.3468(10) . . ?
H125 H126 2.3772(7) . . ?
H132 H133 2.3753(9) . . ?
H133 H134 2.3385(8) . . ?
H134 H135 2.3008(9) . . ?
H135 H136 2.3691(8) . . ?
H312 H313 2.3737(8) . . ?
H314 H315 2.2968(9) . . ?
H315 H316 2.3479(8) . . ?
H322 H323 2.3678(10) . . ?
H323 H324 2.3088(9) . . ?
H324 H325 2.2950(12) . . ?
H325 H326 2.3862(11) . . ?

loop_
_geom_torsion_atom_site_label_1
_geom_torsion_atom_site_label_2
_geom_torsion_atom_site_label_3
_geom_torsion_atom_site_label_4
_geom_torsion
_geom_torsion_site_symmetry_1
_geom_torsion_site_symmetry_2
_geom_torsion_site_symmetry_3
_geom_torsion_site_symmetry_4
_geom_torsion_publ_flag
? ? ? ? ? ? ? ? ? ?

loop_
_reflns_scale_group_code
_reflns_scale_meas_F
? 5.1375
